data_5910048
_chemical_formula_sum 'C10 H12 Cl2 Fe N3 O S'
_space_group_IT_number 2
_symmetry_cell_setting triclinic
_symmetry_Int_Tables_number 2
_symmetry_space_group_name_Hall '-P 1'
_symmetry_space_group_name_H-M 'P -1'
_audit_creation_date 1986-11-20
_audit_creation_method CSD-ConQuest-V1
_audit_update_record '   07-23-05  downloaded by Girish Upreti,Portland State University'
_cell_angle_alpha 88.62(2)
_cell_angle_beta 76.11(2)
_cell_angle_gamma 69.42(2)
_cell_formula_units_Z 2
_cell_length_a 7.719(1)
_cell_length_b 7.990(1)
_cell_length_c 12.071(3)
_cell_volume 675.1(2)
_cod_original_formula_sum
;
C10 H12 Cl2 Fe1 N3 O1 S1
;
_cod_database_code 5910048

loop_
_symmetry_equiv_pos_site_id
_symmetry_equiv_pos_as_xyz
1 x,y,z
2 -x,-y,-z

loop_
_atom_site_label
_atom_site_type_symbol
_atom_site_fract_x
_atom_site_fract_y
_atom_site_fract_z
Fe1 Fe 0.2037(1) 0.4855(1) 0.7654(1)
Cl1 Cl -0.0897(1) 0.6908(1) 0.7668(1)
Cl2 Cl 0.1660(2) 0.2588(1) 0.8691(1)
S1 S 0.4769(1) 0.7570(1) 0.9702(1)
O1 O 0.2542(3) 0.3908(3) 0.6169(2)
N1 N 0.5028(4) 0.4530(4) 0.7153(2)
N2 N 0.2398(4) 0.6359(4) 0.8852(3)
N3 N 0.5523(4) 0.5382(4) 0.7950(2)
C1 C 0.4055(4) 0.2960(4) 0.5367(3)
C2 C 0.3758(5) 0.2136(5) 0.4458(3)
C3 C 0.5246(5) 0.1148(4) 0.3585(3)
C4 C 0.7099(5) 0.0966(5) 0.3580(3)
C5 C 0.7429(5) 0.1749(5) 0.4465(3)
C6 C 0.5943(3) 0.2752(4) 0.5397(3)
C7 C 0.6393(4) 0.3575(4) 0.6299(3)
C8 C 0.8449(4) 0.3311(4) 0.6235(2)
C9 C 0.4066(4) 0.6400(4) 0.8802(3)
C10 C 0.2567(7) 0.8804(7) 1.0668(4)

loop_
_atom_type_symbol
_atom_type_radius_bond
C 0.68
Cl 0.99
Fe 1.34
N 0.68
O 0.68
S 1.02
